data_1545915
loop_
_publ_author_name
'Ruccolo, Serge'
'Rauch, Michael'
'Parkin, Gerard'

_publ_section_title
;
 Tris[(1-isopropylbenzimidazol-2-yl)dimethylsilyl]methyl metal complexes,
 [TismPriBenz]M: a new class of metallacarbatranes, isomerization to a
 tris(N-heterocyclic carbene) derivative, and evidence for an inverted
 ligand field
;
_journal_name_full 'Chem. Sci.'
_journal_paper_doi 10.1039/C7SC00499K
_journal_year 2017
_chemical_formula_sum 'C37 H51 Cu N6 Si3'
_chemical_formula_weight 727.64
_space_group_crystal_system cubic
_space_group_IT_number 197
_space_group_name_Hall 'I 2 2 3'
_space_group_name_H-M_alt 'I 2 3'
_symmetry_space_group_name_Hall 'I 2 2 3'
_symmetry_space_group_name_H-M 'I 2 3'
_atom_sites_solution_hydrogens geom
_audit_creation_method SHELXL-2014/7
_audit_update_record
;
2017-01-25 deposited with the CCDC.
2017-03-29 downloaded from the CCDC.
;
_cell_angle_alpha 90
_cell_angle_beta 90
_cell_angle_gamma 90
_cell_formula_units_Z 8
_cell_length_a 20.1294(17)
_cell_length_b 20.1294(17)
_cell_length_c 20.1294(17)
_cell_measurement_reflns_used 7412
_cell_measurement_temperature 130(2)
_cell_measurement_theta_max 22.35
_cell_measurement_theta_min 2.48
_cell_volume 8156.3(12)
_computing_cell_refinement 'Bruker SAINT'
_computing_data_collection 'Bruker APEX2'
_computing_data_reduction 'Bruker SAINT'
_computing_molecular_graphics 'Bruker SHELXTL'
_computing_publication_material 'Bruker SHELXTL'
_computing_structure_refinement 'SHELXL-2014/7 (Sheldrick, 2014)'
_computing_structure_solution 'SHELXS-97 (Sheldrick, 2008)'
_diffrn_ambient_temperature 130(2)
_diffrn_measured_fraction_theta_full 1.000
_diffrn_measured_fraction_theta_max 1.000
_diffrn_measurement_device_type 'Bruker APEX-II CCD'
_diffrn_measurement_method '\f and \w scans'
_diffrn_radiation_type MoK\a
_diffrn_radiation_wavelength 0.71073
_diffrn_reflns_av_R_equivalents 0.1838
_diffrn_reflns_av_unetI/netI 0.0800
_diffrn_reflns_Laue_measured_fraction_full 1.000
_diffrn_reflns_Laue_measured_fraction_max 1.000
_diffrn_reflns_limit_h_max 28
_diffrn_reflns_limit_h_min -28
_diffrn_reflns_limit_k_max 28
_diffrn_reflns_limit_k_min -28
_diffrn_reflns_limit_l_max 28
_diffrn_reflns_limit_l_min -28
_diffrn_reflns_number 66485
_diffrn_reflns_point_group_measured_fraction_full 1.000
_diffrn_reflns_point_group_measured_fraction_max 1.000
_diffrn_reflns_theta_full 25.242
_diffrn_reflns_theta_max 30.490
_diffrn_reflns_theta_min 1.431
_exptl_absorpt_coefficient_mu 0.656
_exptl_absorpt_correction_T_max 0.7457
_exptl_absorpt_correction_T_min 0.6910
_exptl_absorpt_correction_type empirical
_exptl_absorpt_process_details sadabs
_exptl_crystal_colour yellow
_exptl_crystal_density_diffrn 1.185
_exptl_crystal_description cube
_exptl_crystal_F_000 3088
_exptl_crystal_size_max 0.190
_exptl_crystal_size_mid 0.190
_exptl_crystal_size_min 0.190
_refine_diff_density_max 0.377
_refine_diff_density_min -0.407
_refine_diff_density_rms 0.063
_refine_ls_abs_structure_details
; 
 Flack x determined using 1064 quotients [(I+)-(I-)]/[(I+)+(I-)] 
 (Parsons, Flack and Wagner, Acta Cryst. B69 (2013) 249-259). 
;
_refine_ls_abs_structure_Flack -0.011(14)
_refine_ls_extinction_method none
_refine_ls_goodness_of_fit_ref 1.022
_refine_ls_hydrogen_treatment constr
_refine_ls_matrix_type full
_refine_ls_number_parameters 145
_refine_ls_number_reflns 4176
_refine_ls_number_restraints 0
_refine_ls_restrained_S_all 1.022
_refine_ls_R_factor_all 0.0874
_refine_ls_R_factor_gt 0.0511
_refine_ls_shift/su_max 0.000
_refine_ls_shift/su_mean 0.000
_refine_ls_structure_factor_coef Fsqd
_refine_ls_weighting_details 'w=1/[\s^2^(Fo^2^)+(0.0534P)^2^] where P=(Fo^2^+2Fc^2^)/3'
_refine_ls_weighting_scheme calc
_refine_ls_wR_factor_gt 0.1043
_refine_ls_wR_factor_ref 0.1177
_reflns_Friedel_coverage 0.855
_reflns_Friedel_fraction_full 1.000
_reflns_Friedel_fraction_max 1.000
_reflns_number_gt 2924
_reflns_number_total 4176
_reflns_threshold_expression 'I > 2\s(I)'
_cod_data_source_file c7sc00499k2.cif
_cod_data_source_block mrcus10
_cod_original_cell_volume 8156(2)
_cod_database_code 1545915
_shelx_shelxl_version_number 2014/7
_shelx_space_group_comment
; 
The symmetry employed for this shelxl refinement is uniquely defined 
by the following loop, which should always be used as a source of 
symmetry information in preference to the above space-group names. 
They are only intended as comments. 
;
_shelx_estimated_absorpt_t_min 0.886
_shelx_estimated_absorpt_t_max 0.886

loop_
_space_group_symop_operation_xyz
'x, y, z'
'-x, -y, z'
'-x, y, -z'
'x, -y, -z'
'z, x, y'
'z, -x, -y'
'-z, -x, y'
'-z, x, -y'
'y, z, x'
'-y, z, -x'
'y, -z, -x'
'-y, -z, x'
'x+1/2, y+1/2, z+1/2'
'-x+1/2, -y+1/2, z+1/2'
'-x+1/2, y+1/2, -z+1/2'
'x+1/2, -y+1/2, -z+1/2'
'z+1/2, x+1/2, y+1/2'
'z+1/2, -x+1/2, -y+1/2'
'-z+1/2, -x+1/2, y+1/2'
'-z+1/2, x+1/2, -y+1/2'
'y+1/2, z+1/2, x+1/2'
'-y+1/2, z+1/2, -x+1/2'
'y+1/2, -z+1/2, -x+1/2'
'-y+1/2, -z+1/2, x+1/2'

loop_
_atom_site_label
_atom_site_type_symbol
_atom_site_fract_x
_atom_site_fract_y
_atom_site_fract_z
_atom_site_U_iso_or_equiv
_atom_site_adp_type
_atom_site_occupancy
_atom_site_site_symmetry_order
_atom_site_calc_flag
_atom_site_refinement_flags_posn
_atom_site_refinement_flags_adp
_atom_site_refinement_flags_occupancy
Cu Cu 0.24347(2) 0.24347(2) 0.24347(2) 0.0250(2) Uani 1 3 d S T P
Si1 Si 0.23164(5) 0.10608(5) 0.17649(5) 0.0230(2) Uani 1 1 d . . .
N11 N 0.29716(16) 0.16850(16) 0.28235(16) 0.0226(7) Uani 1 1 d . . .
N12 N 0.33292(17) 0.06402(16) 0.27772(16) 0.0243(7) Uani 1 1 d . . .
C1 C 0.17803(19) 0.17803(19) 0.17803(19) 0.0227(14) Uani 1 3 d S T P
C101 C 0.2938(2) 0.1049(2) 0.1073(2) 0.0324(10) Uani 1 1 d . . .
H10A H 0.2718 0.0916 0.0660 0.049 Uiso 1 1 calc R U .
H10B H 0.3291 0.0732 0.1178 0.049 Uiso 1 1 calc R U .
H10C H 0.3129 0.1494 0.1019 0.049 Uiso 1 1 calc R U .
C102 C 0.1887(2) 0.0232(2) 0.1754(2) 0.0336(10) Uani 1 1 d . . .
H10D H 0.1465 0.0271 0.1516 0.050 Uiso 1 1 calc R U .
H10E H 0.1802 0.0087 0.2212 0.050 Uiso 1 1 calc R U .
H10F H 0.2170 -0.0095 0.1531 0.050 Uiso 1 1 calc R U .
C103 C 0.28941(18) 0.10997(18) 0.2525(2) 0.0226(8) Uani 1 1 d . . .
C104 C 0.3467(2) 0.1605(2) 0.32818(19) 0.0244(9) Uani 1 1 d . . .
C105 C 0.3739(2) 0.2061(2) 0.3721(2) 0.0285(10) Uani 1 1 d . . .
H10G H 0.3582 0.2505 0.3735 0.034 Uiso 1 1 calc R U .
C106 C 0.4242(2) 0.1854(2) 0.4138(2) 0.0326(10) Uani 1 1 d . . .
H10H H 0.4439 0.2160 0.4438 0.039 Uiso 1 1 calc R U .
C107 C 0.4464(2) 0.1196(2) 0.4120(2) 0.0348(11) Uani 1 1 d . . .
H10I H 0.4808 0.1064 0.4415 0.042 Uiso 1 1 calc R U .
C108 C 0.4201(2) 0.0734(2) 0.3691(2) 0.0328(10) Uani 1 1 d . . .
H10J H 0.4355 0.0288 0.3685 0.039 Uiso 1 1 calc R U .
C109 C 0.36998(19) 0.0947(2) 0.3268(2) 0.0245(9) Uani 1 1 d . . .
C110 C 0.3383(2) -0.0060(2) 0.2568(2) 0.0299(9) Uani 1 1 d . . .
H11A H 0.3087 -0.0116 0.2173 0.036 Uiso 1 1 calc R U .
C111 C 0.4081(2) -0.0218(2) 0.2340(3) 0.0419(11) Uani 1 1 d . . .
H11B H 0.4105 -0.0685 0.2203 0.063 Uiso 1 1 calc R U .
H11C H 0.4197 0.0068 0.1963 0.063 Uiso 1 1 calc R U .
H11D H 0.4393 -0.0139 0.2705 0.063 Uiso 1 1 calc R U .
C112 C 0.3127(3) -0.0519(2) 0.3097(3) 0.0441(13) Uani 1 1 d . . .
H11E H 0.2680 -0.0381 0.3229 0.066 Uiso 1 1 calc R U .
H11F H 0.3423 -0.0503 0.3483 0.066 Uiso 1 1 calc R U .
H11G H 0.3112 -0.0974 0.2923 0.066 Uiso 1 1 calc R U .

loop_
_atom_site_aniso_label
_atom_site_aniso_U_11
_atom_site_aniso_U_22
_atom_site_aniso_U_33
_atom_site_aniso_U_23
_atom_site_aniso_U_13
_atom_site_aniso_U_12
Cu 0.0250(2) 0.0250(2) 0.0250(2) -0.0014(2) -0.0014(2) -0.0014(2)
Si1 0.0239(6) 0.0228(5) 0.0225(6) -0.0023(4) -0.0021(4) -0.0003(4)
N11 0.0217(17) 0.0249(18) 0.0211(16) -0.0009(14) 0.0006(13) -0.0018(14)
N12 0.0236(17) 0.0230(17) 0.0264(18) -0.0005(14) -0.0031(14) 0.0003(14)
C1 0.0227(14) 0.0227(14) 0.0227(14) -0.0019(16) -0.0019(16) -0.0019(16)
C101 0.032(2) 0.037(3) 0.028(2) 0.000(2) -0.0027(19) 0.005(2)
C102 0.031(2) 0.024(2) 0.045(3) -0.008(2) -0.009(2) 0.0002(18)
C103 0.0217(18) 0.0246(19) 0.0215(19) -0.0008(17) -0.0009(16) -0.0018(15)
C104 0.022(2) 0.031(2) 0.0195(19) -0.0029(16) 0.0005(16) -0.0039(17)
C105 0.027(2) 0.033(2) 0.026(2) -0.0055(18) 0.0020(18) -0.0023(19)
C106 0.027(2) 0.042(3) 0.029(2) -0.005(2) -0.0030(18) -0.003(2)
C107 0.025(2) 0.052(3) 0.028(2) 0.000(2) -0.0073(18) 0.004(2)
C108 0.024(2) 0.042(3) 0.032(2) 0.001(2) -0.0025(19) 0.0050(19)
C109 0.0206(19) 0.030(2) 0.023(2) 0.0008(17) 0.0013(16) -0.0001(16)
C110 0.028(2) 0.026(2) 0.036(2) -0.009(2) -0.0061(19) 0.0012(16)
C111 0.036(3) 0.040(3) 0.049(3) -0.014(2) -0.002(2) 0.003(2)
C112 0.046(3) 0.028(2) 0.059(3) 0.010(2) -0.006(3) -0.002(2)

loop_
_atom_type_symbol
_atom_type_description
_atom_type_scat_dispersion_real
_atom_type_scat_dispersion_imag
_atom_type_scat_source
C C 0.0033 0.0016 'International Tables Vol C Tables 4.2.6.8 and 6.1.1.4'
H H 0.0000 0.0000 'International Tables Vol C Tables 4.2.6.8 and 6.1.1.4'
N N 0.0061 0.0033 'International Tables Vol C Tables 4.2.6.8 and 6.1.1.4'
Si Si 0.0817 0.0704 'International Tables Vol C Tables 4.2.6.8 and 6.1.1.4'
Cu Cu 0.3201 1.2651 'International Tables Vol C Tables 4.2.6.8 and 6.1.1.4'

loop_
_geom_angle_atom_site_label_1
_geom_angle_atom_site_label_2
_geom_angle_atom_site_label_3
_geom_angle
_geom_angle_site_symmetry_1
_geom_angle_site_symmetry_3
N11 Cu N11 118.98(3) 9 5
N11 Cu N11 118.98(3) 9 .
N11 Cu N11 118.98(3) 5 .
N11 Cu C1 95.83(9) 9 .
N11 Cu C1 95.83(9) 5 .
N11 Cu C1 95.83(9) . .
C1 Si1 C101 114.95(15) . .
C1 Si1 C102 115.9(2) . .
C101 Si1 C102 106.7(2) . .
C1 Si1 C103 108.4(2) . .
C101 Si1 C103 100.85(19) . .
C102 Si1 C103 108.86(19) . .
C103 N11 C104 106.6(3) . .
C103 N11 Cu 115.1(3) . .
C104 N11 Cu 137.9(3) . .
C103 N12 C109 107.9(3) . .
C103 N12 C110 125.8(3) . .
C109 N12 C110 126.2(3) . .
Si1 C1 Si1 118.39(9) 9 5
Si1 C1 Si1 118.39(9) 9 .
Si1 C1 Si1 118.39(9) 5 .
Si1 C1 Cu 97.4(2) 9 .
Si1 C1 Cu 97.4(2) 5 .
Si1 C1 Cu 97.4(2) . .
N11 C103 N12 110.7(3) . .
N11 C103 Si1 117.8(3) . .
N12 C103 Si1 130.8(3) . .
N11 C104 C105 129.7(4) . .
N11 C104 C109 110.0(3) . .
C105 C104 C109 120.3(4) . .
C106 C105 C104 118.5(4) . .
C105 C106 C107 120.3(4) . .
C108 C107 C106 122.3(4) . .
C107 C108 C109 117.0(4) . .
N12 C109 C108 133.7(4) . .
N12 C109 C104 104.8(3) . .
C108 C109 C104 121.5(4) . .
N12 C110 C112 111.1(4) . .
N12 C110 C111 110.9(3) . .
C112 C110 C111 113.9(4) . .

loop_
_geom_bond_atom_site_label_1
_geom_bond_atom_site_label_2
_geom_bond_distance
_geom_bond_site_symmetry_2
Cu N11 2.014(3) 9
Cu N11 2.014(3) 5
Cu N11 2.014(3) .
Cu C1 2.281(7) .
Si1 C1 1.8064(14) .
Si1 C101 1.872(5) .
Si1 C102 1.879(4) .
Si1 C103 1.923(4) .
N11 C103 1.332(5) .
N11 C104 1.368(5) .
N12 C103 1.372(5) .
N12 C109 1.384(5) .
N12 C110 1.476(5) .
C1 Si1 1.8064(14) 9
C1 Si1 1.8064(14) 5
C104 C105 1.387(6) .
C104 C109 1.404(6) .
C105 C106 1.379(6) .
C106 C107 1.397(6) .
C107 C108 1.376(6) .
C108 C109 1.388(6) .
C110 C112 1.502(6) .
C110 C111 1.510(6) .

loop_
_geom_torsion_atom_site_label_1
_geom_torsion_atom_site_label_2
_geom_torsion_atom_site_label_3
_geom_torsion_atom_site_label_4
_geom_torsion
_geom_torsion_site_symmetry_4
C101 Si1 C1 Si1 167.7(3) 9
C102 Si1 C1 Si1 42.3(4) 9
C103 Si1 C1 Si1 -80.4(4) 9
C101 Si1 C1 Si1 12.7(5) 5
C102 Si1 C1 Si1 -112.7(3) 5
C103 Si1 C1 Si1 124.6(3) 5
C101 Si1 C1 Cu -89.81(19) .
C102 Si1 C1 Cu 144.78(18) .
C103 Si1 C1 Cu 22.09(13) .
C104 N11 C103 N12 -0.1(4) .
Cu N11 C103 N12 173.6(2) .
C104 N11 C103 Si1 -171.8(3) .
Cu N11 C103 Si1 1.9(4) .
C109 N12 C103 N11 0.6(4) .
C110 N12 C103 N11 179.8(3) .
C109 N12 C103 Si1 170.9(3) .
C110 N12 C103 Si1 -9.9(6) .
C103 N11 C104 C105 179.9(4) .
Cu N11 C104 C105 8.3(7) .
C103 N11 C104 C109 -0.4(4) .
Cu N11 C104 C109 -171.9(3) .
N11 C104 C105 C106 -179.9(4) .
C109 C104 C105 C106 0.4(6) .
C104 C105 C106 C107 -0.8(7) .
C105 C106 C107 C108 0.6(7) .
C106 C107 C108 C109 0.1(7) .
C103 N12 C109 C108 179.4(4) .
C110 N12 C109 C108 0.3(7) .
C103 N12 C109 C104 -0.8(4) .
C110 N12 C109 C104 -180.0(4) .
C107 C108 C109 N12 179.2(4) .
C107 C108 C109 C104 -0.6(6) .
N11 C104 C109 N12 0.7(4) .
C105 C104 C109 N12 -179.5(4) .
N11 C104 C109 C108 -179.4(4) .
C105 C104 C109 C108 0.3(6) .
C103 N12 C110 C112 -109.1(5) .
C109 N12 C110 C112 69.9(5) .
C103 N12 C110 C111 123.1(4) .
C109 N12 C110 C111 -57.9(5) .
